data_9016911
loop_
_publ_author_name
'Jenkins, D. M.'
'Della Ventura, G.'
'Oberti, R.'
'Bozhilov, K.'

_publ_section_title
;
 Synthesis and characterization of amphiboles along the tremolite-glaucophane join
 Note: Sample WIN 4-2
;
_journal_name_full 'American Mineralogist'
_journal_page_first 588
_journal_page_last 600
_journal_volume 98
_journal_year 2013
_chemical_compound_source Synthetic
_chemical_formula_sum 'Al0.618 Ca1.42 H2 Mg4.88 Na0.65 O24 Si7.712'
_chemical_name_mineral Winchite
_space_group_IT_number 12
_space_group_name_Hall '-C 2y'
_space_group_name_H-M_alt 'C 1 2/m 1'
_symmetry_space_group_name_H-M 'C 1 2/m 1'
_cell_angle_alpha 90
_cell_angle_beta 104.423
_cell_angle_gamma 90
_cell_length_a 9.7739
_cell_length_b 17.9636
_cell_length_c 5.2659
_cell_formula_units_Z 2
_cell_volume 895.418
_database_code_amcsd 0020108
_exptl_crystal_density_diffrn 3.003
_cod_data_source_file inputs/fixed/downloads/05/05538.cif
_cod_data_source_block 05538
_cod_original_formula_sum 'Na.65 Mg4.88 Ca1.42 Al.618 Si7.712 H2 O24'
_cod_database_code 9016911

loop_
_space_group_symop_operation_xyz
x,y,z
1/2+x,1/2+y,z
x,-y,z
1/2+x,1/2-y,z
-x,y,-z
1/2-x,1/2+y,-z
-x,-y,-z
1/2-x,1/2-y,-z

loop_
_atom_site_aniso_label
_atom_site_aniso_U_11
_atom_site_aniso_U_22
_atom_site_aniso_U_33
_atom_site_aniso_U_12
_atom_site_aniso_U_13
_atom_site_aniso_U_23
MgM4 0.01680 0.01308 0.01028 0.00000 0.00978 0.00000
CaM4 0.01680 0.01308 0.01028 0.00000 0.00978 0.00000
NaM4 0.01680 0.01308 0.01028 0.00000 0.00978 0.00000
AlM1 0.01180 0.00654 0.00316 0.00000 0.00293 0.00000
MgM1 0.01180 0.00654 0.00316 0.00000 0.00293 0.00000
AlM2 0.00999 0.00817 0.00698 0.00000 0.00269 0.00000
MgM2 0.00999 0.00817 0.00698 0.00000 0.00269 0.00000
AlM3 0.01226 0.00490 0.00606 0.00000 0.00220 0.00000
MgM3 0.01226 0.00490 0.00606 0.00000 0.00220 0.00000
SiT1 0.00817 0.00654 0.00382 0.00000 0.00220 -0.00046
AlT1 0.00817 0.00654 0.00382 0.00000 0.00220 -0.00046
SiT2 0.00908 0.00654 0.00329 -0.00086 0.00196 0.00046
AlT2 0.00908 0.00654 0.00329 -0.00086 0.00196 0.00046
O1 0.00953 0.01144 0.00448 -0.00086 0.00196 0.00046
O2 0.00862 0.00981 0.00830 0.00172 0.00220 0.00046
O3 0.00953 0.01144 0.00777 0.00000 0.00342 0.00000
O4 0.01680 0.00817 0.01160 -0.00345 0.00563 -0.00046
O5 0.01453 0.01471 0.00751 0.00086 0.00367 0.00464
O6 0.01226 0.01635 0.00448 0.00086 0.00220 -0.00464
O7 0.01316 0.00817 0.01700 0.00000 0.00587 0.00000

loop_
_atom_site_label
_atom_site_fract_x
_atom_site_fract_y
_atom_site_fract_z
_atom_site_occupancy
_atom_site_U_iso_or_equiv
NaA 0.00000 0.50000 0.00000 0.28000 0.07814
MgM4 0.00000 0.27693 0.50000 0.10500 0.01203
CaM4 0.00000 0.27693 0.50000 0.71000 0.01203
NaM4 0.00000 0.27693 0.50000 0.18500 0.01203
AlM1 0.00000 0.08830 0.50000 0.06600 0.00722
MgM1 0.00000 0.08830 0.50000 0.93400 0.00722
AlM2 0.00000 0.17747 0.00000 0.06600 0.00823
MgM2 0.00000 0.17747 0.00000 0.93400 0.00823
AlM3 0.00000 0.00000 0.00000 0.06600 0.00798
MgM3 0.00000 0.00000 0.00000 0.93400 0.00798
SiT1 0.28063 0.08459 0.29511 0.96400 0.00583
AlT1 0.28063 0.08459 0.29511 0.03600 0.00583
SiT2 0.28941 0.17146 0.80351 0.96400 0.00621
AlT2 0.28941 0.17146 0.80351 0.03600 0.00621
H 0.19245 0.00000 0.74231 1.00000 0.01659
O1 0.11062 0.08673 0.21645 1.00000 0.00823
O2 0.11904 0.17120 0.72635 1.00000 0.00912
O3 0.10974 0.00000 0.71485 1.00000 0.00963
O4 0.36571 0.24868 0.79115 1.00000 0.01191
O5 0.34784 0.13441 0.09800 1.00000 0.01191
O6 0.34347 0.11794 0.58877 1.00000 0.01089
O7 0.33775 0.00000 0.28706 1.00000 0.01216

loop_
_cod_related_entry_id
_cod_related_entry_database
_cod_related_entry_code
1 AMCSD 0020108
